data_4064971
loop_
_publ_author_name
'Albahily, Khalid'
'Shaikh, Yacoob'
'Ahmed, Zeeshan'
'Korobkov, Ilia'
'Gambarotta, Sandro'
'Duchateau, Robbert'

_publ_section_title
;
 Isolation of a Self-Activating Ethylene Trimerization Catalyst of a
 Cr-SNS System
;
_journal_issue 15
_journal_name_full Organometallics
_journal_page_first 4159
_journal_paper_doi 10.1021/om2004699
_journal_volume 30
_journal_year 2011
_chemical_formula_sum 'C27 H49 Cl3 Cr N S2'
_chemical_formula_weight 610.14
_chemical_name_systematic
; 
 ? 
;
_space_group_IT_number 14
_symmetry_cell_setting monoclinic
_symmetry_space_group_name_Hall '-P 2ybc'
_symmetry_space_group_name_H-M 'P 1 21/c 1'
_atom_sites_solution_hydrogens geom
_atom_sites_solution_primary direct
_atom_sites_solution_secondary difmap
_audit_creation_method SHELXL-97
_cell_angle_alpha 90.00
_cell_angle_beta 101.877(4)
_cell_angle_gamma 90.00
_cell_formula_units_Z 4
_cell_length_a 16.353(3)
_cell_length_b 13.518(2)
_cell_length_c 14.550(2)
_cell_measurement_reflns_used 6013
_cell_measurement_temperature 100(2)
_cell_measurement_theta_max 29.45
_cell_measurement_theta_min 2.28
_cell_volume 3147.6(9)
_computing_cell_refinement 'Bruker SMART'
_computing_data_collection 'Bruker SMART'
_computing_data_reduction 'Bruker SAINT'
_computing_molecular_graphics 'Bruker SHELXTL'
_computing_publication_material 'Bruker SHELXTL'
_computing_structure_refinement 'SHELXL-97 (Sheldrick, 1997)'
_computing_structure_solution 'SHELXS-97 (Sheldrick, 1990)'
_diffrn_ambient_temperature 100(2)
_diffrn_measured_fraction_theta_full 0.999
_diffrn_measured_fraction_theta_max 0.999
_diffrn_measurement_device_type 'CCD area detector'
_diffrn_measurement_method '\omega scans'
_diffrn_radiation_monochromator graphite
_diffrn_radiation_source 'fine-focus sealed tube'
_diffrn_radiation_type MoK\a
_diffrn_radiation_wavelength 0.71073
_diffrn_reflns_av_R_equivalents 0.1092
_diffrn_reflns_av_sigmaI/netI 0.0786
_diffrn_reflns_limit_h_max 18
_diffrn_reflns_limit_h_min -18
_diffrn_reflns_limit_k_max 15
_diffrn_reflns_limit_k_min -15
_diffrn_reflns_limit_l_max 16
_diffrn_reflns_limit_l_min -16
_diffrn_reflns_number 24797
_diffrn_reflns_theta_full 23.26
_diffrn_reflns_theta_max 23.26
_diffrn_reflns_theta_min 2.59
_exptl_absorpt_coefficient_mu 0.767
_exptl_absorpt_correction_type none
_exptl_absorpt_process_details SADABS
_exptl_crystal_colour green
_exptl_crystal_density_diffrn 1.288
_exptl_crystal_density_meas ?
_exptl_crystal_density_method 'not measured'
_exptl_crystal_description thin_plate
_exptl_crystal_F_000 1300
_exptl_crystal_size_max 0.30
_exptl_crystal_size_mid 0.15
_exptl_crystal_size_min 0.05
_refine_diff_density_max 0.572
_refine_diff_density_min -0.513
_refine_diff_density_rms 0.116
_refine_ls_extinction_method none
_refine_ls_goodness_of_fit_ref 1.072
_refine_ls_hydrogen_treatment constr
_refine_ls_matrix_type full
_refine_ls_number_parameters 516
_refine_ls_number_reflns 4510
_refine_ls_number_restraints 596
_refine_ls_restrained_S_all 1.016
_refine_ls_R_factor_all 0.1185
_refine_ls_R_factor_gt 0.0698
_refine_ls_shift/su_max 0.000
_refine_ls_shift/su_mean 0.000
_refine_ls_structure_factor_coef Fsqd
_refine_ls_weighting_details 'calc w=1/[\s^2^(Fo^2^)+(0.0499P)^2^+27.6961P] where P=(Fo^2^+2Fc^2^)/3'
_refine_ls_weighting_scheme calc
_refine_ls_wR_factor_gt 0.1551
_refine_ls_wR_factor_ref 0.1855
_reflns_number_gt 2950
_reflns_number_total 4510
_reflns_threshold_expression I>2sigma(I)
_cod_data_source_file om2004699_si_001.cif
_cod_data_source_block 1b
_cod_depositor_comments
;
The following automatic conversions were performed:

'_symmetry_cell_setting' value 'Monoclinic' changed to 'monoclinic'
according to /home/saulius/struct/CIF-dictionaries/cif_core.dic
dictionary named 'cif_core.dic' version 2.4.1 from 2010-06-29.

Automatic conversion script
Id: cif_fix_values 1715 2011-07-08 13:25:40Z adriana 

The following automatic conversions were performed:

'_exptl_crystal_density_meas' value 'not measured' was changed to '?'
- the value is perceived as not measured.

Automatic conversion script
Id: cif_fix_values 3008 2015-01-20 13:52:24Z robertas 
;
_cod_original_sg_symbol_H-M P2(1)/c
_cod_database_code 4064971

loop_
_symmetry_equiv_pos_as_xyz
'x, y, z'
'-x, y+1/2, -z+1/2'
'-x, -y, -z'
'x, -y-1/2, z-1/2'

loop_
_atom_site_label
_atom_site_type_symbol
_atom_site_fract_x
_atom_site_fract_y
_atom_site_fract_z
_atom_site_U_iso_or_equiv
_atom_site_adp_type
_atom_site_occupancy
_atom_site_symmetry_multiplicity
_atom_site_calc_flag
_atom_site_refinement_flags
_atom_site_disorder_assembly
_atom_site_disorder_group
Cr1 Cr 0.11632(7) 0.22829(8) 0.23333(7) 0.0174(3) Uani 1 1 d . . .
Cl1 Cl 0.22745(11) 0.17050(16) 0.34279(12) 0.0341(5) Uani 1 1 d . A .
Cl2 Cl 0.12399(12) 0.37900(14) 0.30528(12) 0.0290(5) Uani 1 1 d . A .
Cl3 Cl 0.0088(15) 0.2802(12) 0.1130(18) 0.016(2) Uani 0.50(12) 1 d P A 1
Cl3A Cl -0.008(3) 0.2752(11) 0.136(4) 0.023(6) Uani 0.50(12) 1 d P A 2
N1 N 0.1096(3) 0.0949(4) 0.1630(4) 0.0195(13) Uani 1 1 d . A .
C1 C 0.1276(4) 0.0909(5) 0.0760(5) 0.0242(17) Uani 1 1 d . . .
C2 C 0.1207(5) 0.0042(5) 0.0253(5) 0.0285(18) Uani 1 1 d . A .
H2A H 0.1350 0.0025 -0.0348 0.034 Uiso 1 1 calc R . .
C3 C 0.0927(5) -0.0811(6) 0.0631(5) 0.0285(18) Uani 1 1 d . . .
H3A H 0.0864 -0.1414 0.0287 0.034 Uiso 1 1 calc R A .
C4 C 0.0743(4) -0.0762(5) 0.1507(5) 0.0269(18) Uani 1 1 d . A .
H4A H 0.0549 -0.1335 0.1776 0.032 Uiso 1 1 calc R . .
C5 C 0.0838(4) 0.0115(5) 0.1999(5) 0.0224(17) Uani 1 1 d . . .
C6 C 0.1499(5) 0.1850(6) 0.0337(5) 0.034(2) Uani 1 1 d . A .
H6A H 0.0982 0.2186 0.0012 0.041 Uiso 1 1 calc R B 1
H6B H 0.1838 0.1700 -0.0136 0.041 Uiso 1 1 calc R B 1
C7 C 0.0692(5) 0.0189(5) 0.2988(5) 0.0263(17) Uani 1 1 d . A .
H7A H 0.1222 0.0066 0.3442 0.032 Uiso 1 1 calc R C 1
H7B H 0.0283 -0.0320 0.3087 0.032 Uiso 1 1 calc R C 1
S1 S 0.2084(4) 0.2674(5) 0.1228(5) 0.0149(12) Uani 0.652(5) 1 d PD A 1
C8 C 0.3080(6) 0.2062(9) 0.1657(8) 0.023(2) Uani 0.652(5) 1 d PDU A 1
H8A H 0.3397 0.2437 0.2200 0.028 Uiso 0.652(5) 1 calc PR A 1
H8B H 0.2975 0.1391 0.1879 0.028 Uiso 0.652(5) 1 calc PR A 1
C9 C 0.3609(7) 0.1979(8) 0.0907(8) 0.024(2) Uani 0.652(5) 1 d PDU A 1
H9A H 0.4098 0.1554 0.1155 0.029 Uiso 0.652(5) 1 calc PR A 1
H9B H 0.3273 0.1642 0.0352 0.029 Uiso 0.652(5) 1 calc PR A 1
C10 C 0.3923(7) 0.2956(7) 0.0590(7) 0.020(2) Uani 0.652(5) 1 d PDU A 1
H10A H 0.4273 0.3294 0.1136 0.024 Uiso 0.652(5) 1 calc PR A 1
H10B H 0.3440 0.3389 0.0338 0.024 Uiso 0.652(5) 1 calc PR A 1
C11 C 0.4436(7) 0.2794(9) -0.0167(8) 0.021(2) Uani 0.652(5) 1 d PDU A 1
H11A H 0.4920 0.2367 0.0093 0.025 Uiso 0.652(5) 1 calc PR A 1
H11B H 0.4086 0.2436 -0.0701 0.025 Uiso 0.652(5) 1 calc PR A 1
C12 C 0.4754(9) 0.3739(9) -0.0532(9) 0.022(2) Uani 0.652(5) 1 d PDU A 1
H12A H 0.5128 0.4078 -0.0005 0.027 Uiso 0.652(5) 1 calc PR A 1
H12B H 0.4272 0.4182 -0.0759 0.027 Uiso 0.652(5) 1 calc PR A 1
C13 C 0.5224(12) 0.3590(9) -0.1323(11) 0.022(2) Uani 0.652(5) 1 d PDU A 1
H13A H 0.5693 0.3128 -0.1105 0.027 Uiso 0.652(5) 1 calc PR A 1
H13B H 0.4843 0.3275 -0.1860 0.027 Uiso 0.652(5) 1 calc PR A 1
C14 C 0.5565(8) 0.4531(9) -0.1659(8) 0.021(2) Uani 0.652(5) 1 d PDU A 1
H14A H 0.5995 0.4806 -0.1142 0.025 Uiso 0.652(5) 1 calc PR A 1
H14B H 0.5107 0.5021 -0.1810 0.025 Uiso 0.652(5) 1 calc PR A 1
C15 C 0.5952(9) 0.4392(10) -0.2523(10) 0.022(3) Uani 0.652(5) 1 d PDU A 1
H15A H 0.6392 0.3878 -0.2381 0.027 Uiso 0.652(5) 1 calc PR A 1
H15B H 0.5516 0.4145 -0.3048 0.027 Uiso 0.652(5) 1 calc PR A 1
C16 C 0.6328(8) 0.5313(10) -0.2836(9) 0.022(3) Uani 0.652(5) 1 d PDU A 1
H16A H 0.6806 0.5522 -0.2339 0.026 Uiso 0.652(5) 1 calc PR A 1
H16B H 0.5906 0.5849 -0.2919 0.026 Uiso 0.652(5) 1 calc PR A 1
C17 C 0.6627(9) 0.5172(14) -0.3750(11) 0.027(4) Uani 0.652(5) 1 d PDU A 1
H17A H 0.6866 0.5793 -0.3922 0.041 Uiso 0.652(5) 1 calc PR A 1
H17B H 0.6154 0.4980 -0.4248 0.041 Uiso 0.652(5) 1 calc PR A 1
H17C H 0.7054 0.4653 -0.3668 0.041 Uiso 0.652(5) 1 calc PR A 1
S1A S 0.1814(7) 0.2887(9) 0.1183(11) 0.016(2) Uani 0.348(5) 1 d PDU A 2
C8A C 0.2876(10) 0.2443(17) 0.1455(15) 0.023(3) Uani 0.348(5) 1 d PDU A 2
H8AA H 0.3170 0.2738 0.2055 0.028 Uiso 0.348(5) 1 calc PR A 2
H8AB H 0.2875 0.1716 0.1535 0.028 Uiso 0.348(5) 1 calc PR A 2
C9A C 0.3351(10) 0.2708(16) 0.0671(13) 0.023(3) Uani 0.348(5) 1 d PDU A 2
H9AA H 0.3092 0.2356 0.0087 0.028 Uiso 0.348(5) 1 calc PR A 2
H9AB H 0.3303 0.3427 0.0545 0.028 Uiso 0.348(5) 1 calc PR A 2
C10A C 0.4269(10) 0.2425(16) 0.0951(13) 0.025(3) Uani 0.348(5) 1 d PDU A 2
H10C H 0.4315 0.1762 0.1245 0.030 Uiso 0.348(5) 1 calc PR A 2
H10D H 0.4558 0.2902 0.1425 0.030 Uiso 0.348(5) 1 calc PR A 2
C11A C 0.4715(13) 0.2410(15) 0.0113(14) 0.023(3) Uani 0.348(5) 1 d PDU A 2
H11C H 0.5308 0.2234 0.0352 0.028 Uiso 0.348(5) 1 calc PR A 2
H11D H 0.4463 0.1879 -0.0323 0.028 Uiso 0.348(5) 1 calc PR A 2
C12A C 0.4684(17) 0.3360(17) -0.0437(16) 0.022(3) Uani 0.348(5) 1 d PDU A 2
H12C H 0.4905 0.3903 0.0001 0.026 Uiso 0.348(5) 1 calc PR A 2
H12D H 0.4094 0.3516 -0.0716 0.026 Uiso 0.348(5) 1 calc PR A 2
C13A C 0.518(2) 0.3327(19) -0.121(2) 0.022(3) Uani 0.348(5) 1 d PDU A 2
H13C H 0.5747 0.3083 -0.0944 0.027 Uiso 0.348(5) 1 calc PR A 2
H13D H 0.4910 0.2836 -0.1688 0.027 Uiso 0.348(5) 1 calc PR A 2
C14A C 0.5255(15) 0.4292(17) -0.1713(16) 0.022(3) Uani 0.348(5) 1 d PDU A 2
H14C H 0.5547 0.4779 -0.1252 0.026 Uiso 0.348(5) 1 calc PR A 2
H14D H 0.4689 0.4552 -0.1973 0.026 Uiso 0.348(5) 1 calc PR A 2
C15A C 0.5730(18) 0.419(2) -0.2509(19) 0.023(3) Uani 0.348(5) 1 d PDU A 2
H15C H 0.6233 0.3780 -0.2289 0.028 Uiso 0.348(5) 1 calc PR A 2
H15D H 0.5371 0.3842 -0.3040 0.028 Uiso 0.348(5) 1 calc PR A 2
C16A C 0.5996(16) 0.516(2) -0.2856(18) 0.024(3) Uani 0.348(5) 1 d PDU A 2
H16C H 0.6426 0.5470 -0.2358 0.029 Uiso 0.348(5) 1 calc PR A 2
H16D H 0.5509 0.5617 -0.2989 0.029 Uiso 0.348(5) 1 calc PR A 2
C17A C 0.635(2) 0.504(3) -0.374(2) 0.029(5) Uani 0.348(5) 1 d PDU A 2
H17D H 0.6527 0.5680 -0.3937 0.044 Uiso 0.348(5) 1 calc PR A 2
H17E H 0.5912 0.4763 -0.4244 0.044 Uiso 0.348(5) 1 calc PR A 2
H17F H 0.6824 0.4584 -0.3613 0.044 Uiso 0.348(5) 1 calc PR A 2
S2 S 0.0295(5) 0.1420(9) 0.3190(5) 0.0231(15) Uani 0.652(5) 1 d PDU A 1
C18 C -0.0773(6) 0.1348(8) 0.2558(8) 0.017(2) Uani 0.652(5) 1 d PDU A 1
H18A H -0.0981 0.2023 0.2378 0.021 Uiso 0.652(5) 1 calc PR A 1
H18B H -0.0797 0.0962 0.1974 0.021 Uiso 0.652(5) 1 calc PR A 1
C19 C -0.1340(6) 0.0857(8) 0.3149(7) 0.0212(19) Uani 0.652(5) 1 d PDU A 1
H19A H -0.1877 0.0671 0.2735 0.025 Uiso 0.652(5) 1 calc PR A 1
H19B H -0.1070 0.0246 0.3439 0.025 Uiso 0.652(5) 1 calc PR A 1
C20 C -0.1507(7) 0.1549(8) 0.3915(7) 0.022(2) Uani 0.652(5) 1 d PDU A 1
H20A H -0.0968 0.1760 0.4310 0.026 Uiso 0.652(5) 1 calc PR A 1
H20B H -0.1800 0.2146 0.3623 0.026 Uiso 0.652(5) 1 calc PR A 1
C21 C -0.2033(7) 0.1050(9) 0.4529(7) 0.025(2) Uani 0.652(5) 1 d PDU A 1
H21A H -0.2538 0.0765 0.4121 0.030 Uiso 0.652(5) 1 calc PR A 1
H21B H -0.1709 0.0498 0.4875 0.030 Uiso 0.652(5) 1 calc PR A 1
C22 C -0.2302(9) 0.1741(10) 0.5229(9) 0.030(2) Uani 0.652(5) 1 d PDU A 1
H22A H -0.2636 0.2288 0.4889 0.036 Uiso 0.652(5) 1 calc PR A 1
H22B H -0.1801 0.2029 0.5641 0.036 Uiso 0.652(5) 1 calc PR A 1
C23 C -0.283(2) 0.1179(13) 0.5843(19) 0.035(2) Uani 0.652(5) 1 d PDU A 1
H23A H -0.3396 0.1032 0.5466 0.042 Uiso 0.652(5) 1 calc PR A 1
H23B H -0.2560 0.0547 0.6071 0.042 Uiso 0.652(5) 1 calc PR A 1
C24 C -0.2901(9) 0.1829(11) 0.6655(9) 0.040(2) Uani 0.652(5) 1 d PDU A 1
H24A H -0.2329 0.1905 0.7037 0.047 Uiso 0.652(5) 1 calc PR A 1
H24B H -0.3075 0.2490 0.6393 0.047 Uiso 0.652(5) 1 calc PR A 1
C25 C -0.3447(9) 0.1585(15) 0.7312(10) 0.039(2) Uani 0.652(5) 1 d PDU A 1
H25A H -0.4021 0.1468 0.6950 0.047 Uiso 0.652(5) 1 calc PR A 1
H25B H -0.3467 0.2158 0.7731 0.047 Uiso 0.652(5) 1 calc PR A 1
C26 C -0.3167(10) 0.0703(12) 0.7893(10) 0.047(3) Uani 0.652(5) 1 d PDU A 1
H26A H -0.2560 0.0756 0.8153 0.056 Uiso 0.652(5) 1 calc PR A 1
H26B H -0.3263 0.0105 0.7493 0.056 Uiso 0.652(5) 1 calc PR A 1
C27 C -0.3648(18) 0.059(2) 0.8728(16) 0.049(5) Uani 0.652(5) 1 d PDU A 1
H27A H -0.3462 -0.0012 0.9082 0.074 Uiso 0.652(5) 1 calc PR A 1
H27B H -0.4251 0.0553 0.8473 0.074 Uiso 0.652(5) 1 calc PR A 1
H27C H -0.3529 0.1166 0.9146 0.074 Uiso 0.652(5) 1 calc PR A 1
S2A S 0.0479(8) 0.1345(15) 0.3458(10) 0.021(3) Uani 0.348(5) 1 d PDU A 2
C18A C -0.0642(10) 0.1311(15) 0.3120(14) 0.019(3) Uani 0.348(5) 1 d PDU A 2
H18C H -0.0860 0.1992 0.2993 0.023 Uiso 0.348(5) 1 calc PR A 2
H18D H -0.0809 0.0921 0.2535 0.023 Uiso 0.348(5) 1 calc PR A 2
C19A C -0.1020(10) 0.0844(16) 0.3903(13) 0.023(3) Uani 0.348(5) 1 d PDU A 2
H19C H -0.0816 0.0156 0.4017 0.028 Uiso 0.348(5) 1 calc PR A 2
H19D H -0.0840 0.1223 0.4493 0.028 Uiso 0.348(5) 1 calc PR A 2
C20A C -0.1968(10) 0.0846(17) 0.3624(12) 0.027(2) Uani 0.348(5) 1 d PDU A 2
H20C H -0.2150 0.0381 0.3096 0.032 Uiso 0.348(5) 1 calc PR A 2
H20D H -0.2165 0.1516 0.3409 0.032 Uiso 0.348(5) 1 calc PR A 2
C21A C -0.2354(13) 0.0544(16) 0.4448(12) 0.027(3) Uani 0.348(5) 1 d PDU A 2
H21C H -0.2935 0.0320 0.4203 0.033 Uiso 0.348(5) 1 calc PR A 2
H21D H -0.2038 -0.0026 0.4769 0.033 Uiso 0.348(5) 1 calc PR A 2
C22A C -0.2367(18) 0.1360(18) 0.5164(16) 0.029(3) Uani 0.348(5) 1 d PDU A 2
H22C H -0.2596 0.1961 0.4815 0.034 Uiso 0.348(5) 1 calc PR A 2
H22D H -0.1780 0.1507 0.5465 0.034 Uiso 0.348(5) 1 calc PR A 2
C23A C -0.285(4) 0.120(2) 0.595(4) 0.033(3) Uani 0.348(5) 1 d PDU A 2
H23C H -0.3302 0.0720 0.5699 0.040 Uiso 0.348(5) 1 calc PR A 2
H23D H -0.2463 0.0851 0.6461 0.040 Uiso 0.348(5) 1 calc PR A 2
C24A C -0.3253(16) 0.2021(17) 0.6409(16) 0.031(3) Uani 0.348(5) 1 d PDU A 2
H24B H -0.2819 0.2496 0.6709 0.037 Uiso 0.348(5) 1 calc PR A 2
H24C H -0.3660 0.2379 0.5925 0.037 Uiso 0.348(5) 1 calc PR A 2
C25A C -0.3697(15) 0.161(3) 0.7143(17) 0.035(3) Uani 0.348(5) 1 d PDU A 2
H25C H -0.4021 0.2138 0.7371 0.042 Uiso 0.348(5) 1 calc PR A 2
H25D H -0.4092 0.1083 0.6858 0.042 Uiso 0.348(5) 1 calc PR A 2
C26A C -0.3078(17) 0.118(2) 0.7954(17) 0.037(3) Uani 0.348(5) 1 d PDU A 2
H26C H -0.2678 0.1709 0.8226 0.045 Uiso 0.348(5) 1 calc PR A 2
H26D H -0.2758 0.0652 0.7721 0.045 Uiso 0.348(5) 1 calc PR A 2
C27A C -0.350(3) 0.075(4) 0.875(3) 0.041(6) Uani 0.348(5) 1 d PDU A 2
H27D H -0.3072 0.0483 0.9256 0.062 Uiso 0.348(5) 1 calc PR A 2
H27E H -0.3894 0.0227 0.8487 0.062 Uiso 0.348(5) 1 calc PR A 2
H27F H -0.3806 0.1282 0.8997 0.062 Uiso 0.348(5) 1 calc PR A 2

loop_
_atom_site_aniso_label
_atom_site_aniso_U_11
_atom_site_aniso_U_22
_atom_site_aniso_U_33
_atom_site_aniso_U_23
_atom_site_aniso_U_13
_atom_site_aniso_U_12
Cr1 0.0147(6) 0.0224(6) 0.0140(6) 0.0054(5) 0.0006(5) -0.0015(5)
Cl1 0.0238(10) 0.0573(13) 0.0177(9) 0.0137(9) -0.0037(8) 0.0050(9)
Cl2 0.0271(10) 0.0349(11) 0.0241(10) -0.0093(8) 0.0030(8) -0.0058(8)
Cl3 0.014(4) 0.025(3) 0.011(5) 0.004(3) 0.007(3) 0.004(2)
Cl3A 0.023(7) 0.015(3) 0.026(10) -0.003(4) -0.008(7) 0.001(3)
N1 0.018(3) 0.025(3) 0.014(3) 0.006(3) 0.001(3) 0.001(3)
C1 0.025(4) 0.029(4) 0.021(4) 0.000(3) 0.009(3) -0.005(3)
C2 0.038(5) 0.031(4) 0.018(4) 0.004(3) 0.008(3) -0.003(4)
C3 0.030(4) 0.025(4) 0.031(4) -0.001(3) 0.009(4) 0.000(3)
C4 0.027(4) 0.018(4) 0.039(5) 0.010(3) 0.013(4) 0.003(3)
C5 0.017(4) 0.019(4) 0.033(4) 0.011(3) 0.009(3) 0.003(3)
C6 0.054(5) 0.034(5) 0.014(4) 0.002(3) 0.007(4) -0.018(4)
C7 0.029(4) 0.022(4) 0.030(4) 0.010(3) 0.011(4) -0.001(3)
S1 0.018(3) 0.017(3) 0.0118(19) 0.0054(19) 0.008(3) 0.003(2)
C8 0.020(5) 0.029(6) 0.024(5) 0.011(4) 0.012(5) 0.008(4)
C9 0.022(4) 0.026(4) 0.027(4) 0.010(4) 0.013(4) 0.007(4)
C10 0.022(5) 0.021(5) 0.020(4) 0.007(4) 0.010(4) 0.002(4)
C11 0.020(5) 0.019(5) 0.026(5) 0.011(4) 0.008(4) 0.000(4)
C12 0.025(4) 0.021(6) 0.024(4) 0.005(4) 0.010(4) -0.004(5)
C13 0.025(4) 0.022(6) 0.024(4) -0.001(4) 0.014(4) -0.005(5)
C14 0.022(5) 0.022(5) 0.024(4) 0.005(4) 0.017(4) -0.004(4)
C15 0.021(6) 0.025(6) 0.023(4) 0.001(4) 0.010(4) -0.008(5)
C16 0.017(6) 0.026(5) 0.024(4) 0.004(4) 0.009(5) -0.010(5)
C17 0.020(9) 0.038(8) 0.026(6) 0.009(5) 0.011(6) -0.004(7)
S1A 0.013(6) 0.014(6) 0.018(3) 0.006(3) 0.002(5) 0.002(4)
C8A 0.019(6) 0.025(7) 0.028(6) 0.010(6) 0.012(5) 0.000(6)
C9A 0.023(5) 0.023(6) 0.025(5) 0.010(5) 0.010(5) 0.002(5)
C10A 0.023(5) 0.026(6) 0.027(5) 0.006(5) 0.010(5) 0.001(5)
C11A 0.024(6) 0.022(7) 0.025(6) 0.011(6) 0.011(5) -0.003(6)
C12A 0.024(5) 0.021(7) 0.024(5) 0.011(6) 0.010(5) -0.004(6)
C13A 0.025(5) 0.021(7) 0.022(5) 0.007(5) 0.009(5) -0.005(6)
C14A 0.022(6) 0.023(7) 0.023(5) 0.005(5) 0.013(5) -0.004(6)
C15A 0.022(7) 0.026(6) 0.025(5) 0.004(5) 0.013(5) -0.005(6)
C16A 0.022(8) 0.030(7) 0.023(5) 0.005(5) 0.011(6) -0.006(7)
C17A 0.021(12) 0.041(10) 0.030(9) 0.013(8) 0.014(9) -0.004(10)
S2 0.024(3) 0.032(3) 0.015(4) 0.004(3) 0.010(2) 0.000(3)
C18 0.015(5) 0.024(5) 0.016(5) -0.006(4) 0.009(4) -0.004(4)
C19 0.019(4) 0.031(4) 0.016(4) 0.001(4) 0.009(4) -0.004(4)
C20 0.022(4) 0.033(4) 0.013(4) 0.000(4) 0.008(4) -0.001(4)
C21 0.020(4) 0.037(5) 0.021(4) 0.000(4) 0.012(4) -0.004(4)
C22 0.022(4) 0.052(5) 0.019(4) 0.000(4) 0.011(4) -0.004(5)
C23 0.029(4) 0.053(5) 0.025(5) 0.004(4) 0.013(4) 0.001(4)
C24 0.042(5) 0.052(5) 0.028(5) 0.000(4) 0.015(4) -0.013(5)
C25 0.045(6) 0.045(5) 0.034(5) 0.004(4) 0.020(4) -0.002(5)
C26 0.045(6) 0.057(7) 0.043(5) 0.010(6) 0.018(5) 0.009(7)
C27 0.061(11) 0.053(11) 0.036(7) 0.020(7) 0.013(7) 0.006(10)
S2A 0.022(5) 0.019(4) 0.023(7) 0.008(5) 0.010(4) -0.004(4)
C18A 0.022(5) 0.024(5) 0.013(5) -0.001(5) 0.008(5) -0.001(5)
C19A 0.026(5) 0.030(5) 0.017(5) 0.002(5) 0.011(5) -0.002(5)
C20A 0.025(5) 0.038(5) 0.020(5) 0.002(5) 0.011(4) -0.003(4)
C21A 0.026(6) 0.041(6) 0.019(5) 0.005(6) 0.013(5) -0.001(6)
C22A 0.025(5) 0.042(6) 0.021(5) 0.006(5) 0.011(4) -0.002(5)
C23A 0.029(5) 0.051(5) 0.024(5) 0.003(5) 0.014(5) -0.001(5)
C24A 0.031(6) 0.043(5) 0.023(5) 0.005(5) 0.015(5) -0.002(5)
C25A 0.039(6) 0.041(6) 0.030(6) 0.004(5) 0.017(5) -0.003(6)
C26A 0.042(6) 0.038(7) 0.037(6) 0.012(6) 0.019(5) -0.001(7)
C27A 0.046(11) 0.046(12) 0.037(9) 0.013(9) 0.023(9) 0.005(11)

loop_
_atom_type_symbol
_atom_type_description
_atom_type_scat_dispersion_real
_atom_type_scat_dispersion_imag
_atom_type_scat_source
C C 0.0033 0.0016 'International Tables Vol C Tables 4.2.6.8 and 6.1.1.4'
H H 0.0000 0.0000 'International Tables Vol C Tables 4.2.6.8 and 6.1.1.4'
N N 0.0061 0.0033 'International Tables Vol C Tables 4.2.6.8 and 6.1.1.4'
S S 0.1246 0.1234 'International Tables Vol C Tables 4.2.6.8 and 6.1.1.4'
Cl Cl 0.1484 0.1585 'International Tables Vol C Tables 4.2.6.8 and 6.1.1.4'
Cr Cr 0.3209 0.6236 'International Tables Vol C Tables 4.2.6.8 and 6.1.1.4'

loop_
_geom_angle_atom_site_label_1
_geom_angle_atom_site_label_2
_geom_angle_atom_site_label_3
_geom_angle
N1 Cr1 Cl2 177.59(16)
N1 Cr1 Cl1 90.03(16)
Cl2 Cr1 Cl1 91.41(8)
N1 Cr1 S1A 86.3(4)
Cl2 Cr1 S1A 91.5(3)
Cl1 Cr1 S1A 101.9(3)
N1 Cr1 Cl3A 89.1(6)
Cl2 Cr1 Cl3A 89.8(5)
Cl1 Cr1 Cl3A 171.8(17)
S1A Cr1 Cl3A 86.2(18)
N1 Cr1 Cl3 86.3(4)
Cl2 Cr1 Cl3 92.2(4)
Cl1 Cr1 Cl3 175.2(7)
S1A Cr1 Cl3 74.7(9)
Cl3A Cr1 Cl3 11.6(10)
N1 Cr1 S2 81.6(3)
Cl2 Cr1 S2 100.4(3)
Cl1 Cr1 S2 86.67(17)
S1A Cr1 S2 165.2(4)
Cl3A Cr1 S2 85.1(16)
Cl3 Cr1 S2 95.9(9)
N1 Cr1 S1 80.9(2)
Cl2 Cr1 S1 97.11(19)
Cl1 Cr1 S1 91.30(16)
S1A Cr1 S1 11.8(3)
Cl3A Cr1 S1 96.6(18)
Cl3 Cr1 S1 85.0(9)
S2 Cr1 S1 162.4(3)
N1 Cr1 S2A 84.1(5)
Cl2 Cr1 S2A 98.2(5)
Cl1 Cr1 S2A 76.8(3)
S1A Cr1 S2A 170.2(6)
Cl3A Cr1 S2A 95.0(17)
Cl3 Cr1 S2A 105.9(9)
S2 Cr1 S2A 10.2(4)
S1 Cr1 S2A 160.8(5)
C5 N1 C1 118.9(6)
C5 N1 Cr1 121.3(5)
C1 N1 Cr1 119.8(5)
N1 C1 C2 121.5(6)
N1 C1 C6 118.0(6)
C2 C1 C6 120.4(6)
C1 C2 C3 119.3(7)
C4 C3 C2 118.6(7)
C3 C4 C5 120.1(7)
N1 C5 C4 121.5(6)
N1 C5 C7 116.6(6)
C4 C5 C7 121.9(6)
C1 C6 S1 111.4(5)
C1 C6 S1A 115.3(6)
S1 C6 S1A 16.2(3)
C5 C7 S2A 120.6(7)
C5 C7 S2 110.1(5)
S2A C7 S2 14.3(5)
C8 S1 C6 105.6(6)
C8 S1 Cr1 107.5(4)
C6 S1 Cr1 91.8(4)
C9 C8 S1 112.8(8)
C10 C9 C8 115.3(9)
C9 C10 C11 111.3(8)
C12 C11 C10 114.1(9)
C11 C12 C13 114.5(9)
C14 C13 C12 114.2(9)
C13 C14 C15 113.9(9)
C16 C15 C14 114.3(9)
C15 C16 C17 112.8(9)
C8A S1A C6 91.0(10)
C8A S1A Cr1 106.8(8)
C6 S1A Cr1 96.1(6)
C9A C8A S1A 111.6(13)
C10A C9A C8A 111.2(13)
C9A C10A C11A 113.1(14)
C12A C11A C10A 116.0(16)
C11A C12A C13A 113.9(16)
C14A C13A C12A 116.2(17)
C13A C14A C15A 113.2(16)
C16A C15A C14A 113.8(16)
C15A C16A C17A 111.6(17)
C18 S2 C7 102.0(7)
C18 S2 Cr1 112.3(5)
C7 S2 Cr1 95.3(4)
C19 C18 S2 111.7(8)
C20 C19 C18 111.4(8)
C21 C20 C19 111.5(9)
C22 C21 C20 113.6(10)
C21 C22 C23 110.9(10)
C24 C23 C22 107.9(13)
C25 C24 C23 122.3(12)
C24 C25 C26 113.2(12)
C25 C26 C27 111.8(13)
C7 S2A C18A 98.2(11)
C7 S2A Cr1 92.6(7)
C18A S2A Cr1 113.6(8)
C19A C18A S2A 110.5(13)
C20A C19A C18A 110.1(13)
C19A C20A C21A 110.7(14)
C22A C21A C20A 114.3(17)
C21A C22A C23A 119.2(18)
C24A C23A C22A 124(2)
C25A C24A C23A 110.7(18)
C26A C25A C24A 110.6(18)
C25A C26A C27A 113(2)

loop_
_geom_bond_atom_site_label_1
_geom_bond_atom_site_label_2
_geom_bond_distance
Cr1 N1 2.066(6)
Cr1 Cl2 2.282(2)
Cr1 Cl1 2.293(2)
Cr1 S1A 2.310(14)
Cr1 Cl3A 2.314(14)
Cr1 Cl3 2.319(14)
Cr1 S2 2.379(9)
Cr1 S1 2.476(7)
Cr1 S2A 2.508(15)
N1 C5 1.353(8)
N1 C1 1.359(9)
C1 C2 1.377(10)
C1 C6 1.491(10)
C2 C3 1.396(10)
C3 C4 1.371(10)
C4 C5 1.378(10)
C5 C7 1.510(10)
C6 S1 1.824(11)
C6 S1A 1.866(16)
C7 S2A 1.77(2)
C7 S2 1.830(14)
S1 C8 1.818(10)
C8 C9 1.530(12)
C9 C10 1.523(12)
C10 C11 1.532(12)
C11 C12 1.517(14)
C12 C13 1.522(12)
C13 C14 1.510(14)
C14 C15 1.531(13)
C15 C16 1.501(14)
C16 C17 1.520(14)
S1A C8A 1.804(14)
C8A C9A 1.547(17)
C9A C10A 1.522(17)
C10A C11A 1.543(17)
C11A C12A 1.508(19)
C12A C13A 1.520(17)
C13A C14A 1.511(18)
C14A C15A 1.527(17)
C15A C16A 1.504(19)
C16A C17A 1.524(18)
S2 C18 1.802(10)
C18 C19 1.539(13)
C19 C20 1.521(13)
C20 C21 1.520(13)
C21 C22 1.511(14)
C22 C23 1.565(14)
C23 C24 1.495(17)
C24 C25 1.474(13)
C25 C26 1.477(17)
C26 C27 1.586(17)
S2A C18A 1.798(14)
C18A C19A 1.540(18)
C19A C20A 1.521(18)
C20A C21A 1.522(18)
C21A C22A 1.520(19)
C22A C23A 1.533(16)
C23A C24A 1.52(2)
C24A C25A 1.516(17)
C25A C26A 1.50(2)
C26A C27A 1.579(19)
